data_4027247
loop_
_publ_author_name
'K. V. Sajna'
'K. C. Kumara Swamy'

_publ_section_title
;
 Allenylphosphonates/Allenylphosphine Oxides as Intermediates/Precursors
 for Intramolecular Cyclization Leading to Phosphorus-Based Indenes,
 Indenones, Benzofurans, and Isochromenes
;
_journal_name_full 'Journal of Organic Chemistry'
_journal_page_first 5345
_journal_page_last 5356
_journal_paper_doi 10.1021/jo300705f
_journal_volume 77
_journal_year 2012
_chemical_formula_sum 'C21 H17 O2 P'
_chemical_formula_weight 332.32
_chemical_name_systematic
; 
 ? 
;
_space_group_IT_number 14
_symmetry_cell_setting monoclinic
_symmetry_space_group_name_Hall '-P 2ybc'
_symmetry_space_group_name_H-M 'P 1 21/c 1'
_atom_sites_solution_hydrogens geom
_atom_sites_solution_primary direct
_atom_sites_solution_secondary difmap
_audit_creation_method SHELXL-97
_cell_angle_alpha 90.00
_cell_angle_beta 114.278(18)
_cell_angle_gamma 90.00
_cell_formula_units_Z 8
_cell_length_a 12.678(2)
_cell_length_b 17.397(3)
_cell_length_c 17.716(5)
_cell_measurement_temperature 298(2)
_cell_volume 3561.9(14)
_computing_cell_refinement 'CrysAlisPro, Oxford Diffraction Ltd'
_computing_data_collection 'CrysAlisPro, Oxford Diffraction Ltd'
_computing_data_reduction 'CrysAlisPro, Oxford Diffraction Ltd'
_computing_structure_refinement 'SHELXL-97 (Sheldrick, 1997)'
_computing_structure_solution 'SHELXS-97 (Sheldrick, 1990)'
_diffrn_ambient_temperature 298(2)
_diffrn_measured_fraction_theta_full 0.994
_diffrn_measured_fraction_theta_max 0.994
_diffrn_measurement_device_type 'Xcalibur, Eos, Gemini'
_diffrn_measurement_method '\w scans'
_diffrn_radiation_monochromator graphite
_diffrn_radiation_source 'fine-focus sealed tube'
_diffrn_radiation_type MoK\a
_diffrn_radiation_wavelength 0.71073
_diffrn_reflns_av_R_equivalents 0.0439
_diffrn_reflns_av_sigmaI/netI 0.0822
_diffrn_reflns_limit_h_max 12
_diffrn_reflns_limit_h_min -14
_diffrn_reflns_limit_k_max 19
_diffrn_reflns_limit_k_min -18
_diffrn_reflns_limit_l_max 15
_diffrn_reflns_limit_l_min -19
_diffrn_reflns_number 13302
_diffrn_reflns_theta_full 23.32
_diffrn_reflns_theta_max 23.32
_diffrn_reflns_theta_min 2.68
_diffrn_standards_decay_% none
_diffrn_standards_interval_count 'not applicable'
_diffrn_standards_interval_time 'not applicable'
_diffrn_standards_number 'not applicable'
_exptl_absorpt_coefficient_mu 0.163
_exptl_absorpt_correction_T_max 0.9712
_exptl_absorpt_correction_T_min 0.9588
_exptl_absorpt_correction_type multi-scan
_exptl_absorpt_process_details 'CrysAlisPro, Oxford Diffraction Ltd'
_exptl_crystal_colour colorless
_exptl_crystal_density_diffrn 1.239
_exptl_crystal_description needles
_exptl_crystal_F_000 1392
_exptl_crystal_size_max 0.26
_exptl_crystal_size_mid 0.22
_exptl_crystal_size_min 0.18
_refine_diff_density_max 0.163
_refine_diff_density_min -0.264
_refine_diff_density_rms 0.036
_refine_ls_extinction_method none
_refine_ls_goodness_of_fit_ref 0.866
_refine_ls_hydrogen_treatment mixed
_refine_ls_matrix_type full
_refine_ls_number_parameters 439
_refine_ls_number_reflns 5114
_refine_ls_number_restraints 0
_refine_ls_restrained_S_all 0.866
_refine_ls_R_factor_all 0.0952
_refine_ls_R_factor_gt 0.0426
_refine_ls_shift/su_max 0.003
_refine_ls_shift/su_mean 0.000
_refine_ls_structure_factor_coef Fsqd
_refine_ls_weighting_details 'calc w=1/[\s^2^(Fo^2^)+(0.0405P)^2^+0.0000P] where P=(Fo^2^+2Fc^2^)/3'
_refine_ls_weighting_scheme calc
_refine_ls_wR_factor_gt 0.0823
_refine_ls_wR_factor_ref 0.0916
_reflns_number_gt 2831
_reflns_number_total 5114
_reflns_threshold_expression >2sigma(I)
_cod_data_source_file jo300705f_si_001_3.cif
_cod_data_source_block compd-46
_cod_original_cell_volume 3561.9(13)
_cod_database_code 4027247

loop_
_symmetry_equiv_pos_as_xyz
'x, y, z'
'-x, y+1/2, -z+1/2'
'-x, -y, -z'
'x, -y-1/2, z-1/2'

loop_
_atom_site_label
_atom_site_type_symbol
_atom_site_fract_x
_atom_site_fract_y
_atom_site_fract_z
_atom_site_U_iso_or_equiv
_atom_site_adp_type
_atom_site_occupancy
_atom_site_symmetry_multiplicity
_atom_site_calc_flag
_atom_site_refinement_flags
P1 P 0.59689(7) 0.47399(4) 0.22031(5) 0.0524(2) Uani 1 1 d .
P2 P 0.87389(6) -0.02402(4) 0.21664(5) 0.0448(2) Uani 1 1 d .
O1 O 0.47177(15) 0.48116(10) 0.20299(13) 0.0724(6) Uani 1 1 d .
O2 O 0.42812(18) 0.62883(12) 0.18632(15) 0.0842(7) Uani 1 1 d .
H2A H 0.4385 0.5831 0.1853 0.126 Uiso 1 1 d R
O3 O 0.98332(14) -0.01451(10) 0.20500(12) 0.0584(5) Uani 1 1 d .
O4 O 0.99949(16) 0.13400(11) 0.18619(14) 0.0731(6) Uani 1 1 d .
H4A H 0.9945 0.0873 0.1860 0.110 Uiso 1 1 d R
C1 C 0.6826(3) 0.44281(14) 0.3235(2) 0.0523(8) Uani 1 1 d .
C2 C 0.6281(3) 0.40688(16) 0.3676(2) 0.0725(10) Uani 1 1 d .
H2 H 0.5483 0.4004 0.3439 0.087 Uiso 1 1 calc R
C3 C 0.6930(5) 0.3809(2) 0.4468(3) 0.0989(15) Uani 1 1 d .
H3 H 0.6559 0.3568 0.4761 0.119 Uiso 1 1 calc R
C4 C 0.8088(5) 0.3896(2) 0.4828(3) 0.1045(16) Uani 1 1 d .
H4 H 0.8511 0.3718 0.5363 0.125 Uiso 1 1 calc R
C5 C 0.8642(3) 0.42490(19) 0.4400(3) 0.0847(11) Uani 1 1 d .
H5 H 0.9442 0.4307 0.4643 0.102 Uiso 1 1 calc R
C6 C 0.8012(3) 0.45185(16) 0.3608(2) 0.0650(9) Uani 1 1 d .
H6 H 0.8391 0.4763 0.3323 0.078 Uiso 1 1 calc R
C7 C 0.6199(2) 0.41049(15) 0.14928(19) 0.0476(7) Uani 1 1 d .
C8 C 0.5438(3) 0.41489(16) 0.0675(2) 0.0703(10) Uani 1 1 d .
H8 H 0.4810 0.4482 0.0518 0.084 Uiso 1 1 calc R
C9 C 0.5593(3) 0.3707(2) 0.0083(2) 0.0856(11) Uani 1 1 d .
H9 H 0.5081 0.3751 -0.0470 0.103 Uiso 1 1 calc R
C10 C 0.6494(3) 0.32061(18) 0.0308(2) 0.0759(10) Uani 1 1 d .
H10 H 0.6601 0.2910 -0.0093 0.091 Uiso 1 1 calc R
C11 C 0.7241(3) 0.31374(17) 0.1118(2) 0.0721(9) Uani 1 1 d .
H11 H 0.7849 0.2788 0.1273 0.086 Uiso 1 1 calc R
C12 C 0.7094(3) 0.35859(17) 0.1710(2) 0.0642(9) Uani 1 1 d .
H12 H 0.7608 0.3537 0.2262 0.077 Uiso 1 1 calc R
C13 C 0.6551(2) 0.56534(13) 0.20938(18) 0.0437(7) Uani 1 1 d .
C14 C 0.7156(2) 0.56938(14) 0.16579(18) 0.0469(8) Uani 1 1 d .
C15 C 0.7762(4) 0.5731(2) 0.1222(3) 0.0736(11) Uiso 1 1 d .
H15B H 0.740(2) 0.5962(14) 0.0796(18) 0.063(9) Uiso 1 1 d .
H15A H 0.862(3) 0.5584(17) 0.156(2) 0.141(14) Uiso 1 1 d .
C16 C 0.6379(3) 0.63530(14) 0.25277(18) 0.0446(7) Uani 1 1 d .
C17 C 0.5282(3) 0.66345(17) 0.2387(2) 0.0579(9) Uani 1 1 d .
C18 C 0.5188(3) 0.73223(19) 0.2741(2) 0.0741(11) Uani 1 1 d .
H18 H 0.4459 0.7511 0.2647 0.089 Uiso 1 1 calc R
C19 C 0.6140(4) 0.77281(17) 0.3224(2) 0.0770(11) Uani 1 1 d .
H19 H 0.6058 0.8195 0.3450 0.092 Uiso 1 1 calc R
C20 C 0.7226(3) 0.74519(16) 0.3381(2) 0.0676(10) Uani 1 1 d .
H20 H 0.7881 0.7725 0.3718 0.081 Uiso 1 1 calc R
C21 C 0.7331(3) 0.67685(15) 0.30338(19) 0.0525(8) Uani 1 1 d .
H21 H 0.8066 0.6580 0.3143 0.063 Uiso 1 1 calc R
C22 C 0.8992(2) -0.05297(14) 0.31939(17) 0.0439(7) Uani 1 1 d .
C23 C 1.0016(3) -0.08990(16) 0.3676(2) 0.0640(9) Uani 1 1 d .
H23 H 1.0565 -0.0994 0.3465 0.077 Uiso 1 1 calc R
C24 C 1.0223(3) -0.11269(18) 0.4473(2) 0.0818(10) Uani 1 1 d .
H24 H 1.0910 -0.1378 0.4795 0.098 Uiso 1 1 calc R
C25 C 0.9432(4) -0.09872(18) 0.4788(2) 0.0797(10) Uani 1 1 d .
H25 H 0.9581 -0.1135 0.5327 0.096 Uiso 1 1 calc R
C26 C 0.8418(3) -0.06291(17) 0.4314(2) 0.0713(10) Uani 1 1 d .
H26 H 0.7873 -0.0539 0.4530 0.086 Uiso 1 1 calc R
C27 C 0.8191(2) -0.03998(14) 0.3522(2) 0.0556(8) Uani 1 1 d .
H27 H 0.7496 -0.0156 0.3205 0.067 Uiso 1 1 calc R
C28 C 0.7781(2) -0.09128(14) 0.14490(18) 0.0450(7) Uani 1 1 d .
C29 C 0.7118(3) -0.14305(17) 0.1647(2) 0.0606(8) Uani 1 1 d .
H29 H 0.7142 -0.1433 0.2179 0.073 Uiso 1 1 calc R
C30 C 0.6417(3) -0.19459(18) 0.1068(2) 0.0757(10) Uani 1 1 d .
H30 H 0.5973 -0.2295 0.1211 0.091 Uiso 1 1 calc R
C31 C 0.6372(3) -0.19447(18) 0.0287(2) 0.0753(10) Uani 1 1 d .
H31 H 0.5903 -0.2296 -0.0103 0.090 Uiso 1 1 calc R
C32 C 0.7015(3) -0.1428(2) 0.0074(2) 0.0736(10) Uani 1 1 d .
H32 H 0.6975 -0.1423 -0.0462 0.088 Uiso 1 1 calc R
C33 C 0.7717(3) -0.09189(16) 0.0651(2) 0.0606(9) Uani 1 1 d .
H33 H 0.8158 -0.0572 0.0503 0.073 Uiso 1 1 calc R
C34 C 0.7977(2) 0.06607(13) 0.20157(17) 0.0410(7) Uani 1 1 d .
C35 C 0.6877(3) 0.06669(14) 0.15679(19) 0.0461(7) Uiso 1 1 d .
C36 C 0.5773(3) 0.0641(2) 0.1124(3) 0.0747(11) Uani 1 1 d .
H36A H 0.531(3) 0.0514(16) 0.143(2) 0.104(13) Uiso 1 1 d .
H36B H 0.549(3) 0.0737(16) 0.055(2) 0.078(12) Uiso 1 1 d .
C37 C 0.8625(2) 0.13481(14) 0.24896(18) 0.0425(7) Uani 1 1 d .
C38 C 0.9584(2) 0.16470(16) 0.2401(2) 0.0538(8) Uani 1 1 d .
C39 C 1.0111(3) 0.23001(19) 0.2822(2) 0.0718(10) Uani 1 1 d .
H39 H 1.0747 0.2500 0.2754 0.086 Uiso 1 1 calc R
C40 C 0.9717(3) 0.26580(17) 0.3336(2) 0.0816(11) Uani 1 1 d .
H40 H 1.0079 0.3103 0.3612 0.098 Uiso 1 1 calc R
C41 C 0.8779(3) 0.23653(17) 0.3450(2) 0.0703(10) Uani 1 1 d .
H41 H 0.8514 0.2605 0.3809 0.084 Uiso 1 1 calc R
C42 C 0.8249(2) 0.17162(15) 0.30266(19) 0.0532(8) Uani 1 1 d .
H42 H 0.7618 0.1517 0.3102 0.064 Uiso 1 1 calc R

loop_
_atom_site_aniso_label
_atom_site_aniso_U_11
_atom_site_aniso_U_22
_atom_site_aniso_U_33
_atom_site_aniso_U_23
_atom_site_aniso_U_13
_atom_site_aniso_U_12
P1 0.0445(5) 0.0539(5) 0.0633(6) 0.0048(5) 0.0269(4) -0.0019(4)
P2 0.0404(5) 0.0476(4) 0.0495(5) 0.0031(4) 0.0216(4) 0.0032(4)
O1 0.0419(13) 0.0739(13) 0.1084(19) 0.0062(13) 0.0380(13) -0.0029(10)
O2 0.0532(16) 0.0924(16) 0.109(2) 0.0015(15) 0.0349(15) 0.0234(13)
O3 0.0433(12) 0.0669(12) 0.0754(15) 0.0032(11) 0.0350(11) 0.0052(10)
O4 0.0625(15) 0.0783(14) 0.0896(19) 0.0065(13) 0.0426(14) -0.0173(11)
C1 0.069(2) 0.0440(16) 0.053(2) -0.0012(16) 0.0352(19) -0.0051(16)
C2 0.105(3) 0.0569(19) 0.077(3) 0.004(2) 0.060(3) 0.0001(19)
C3 0.180(5) 0.063(2) 0.086(4) 0.011(3) 0.088(4) 0.011(3)
C4 0.186(5) 0.068(3) 0.052(3) 0.006(2) 0.040(4) 0.031(3)
C5 0.104(3) 0.070(2) 0.053(3) -0.012(2) 0.005(2) 0.006(2)
C6 0.073(3) 0.060(2) 0.055(3) 0.0019(18) 0.020(2) -0.0010(19)
C7 0.0416(19) 0.0444(17) 0.050(2) 0.0078(16) 0.0119(17) -0.0028(16)
C8 0.061(2) 0.053(2) 0.073(3) 0.000(2) 0.003(2) 0.0112(17)
C9 0.096(3) 0.071(2) 0.054(3) -0.006(2) -0.005(2) 0.014(2)
C10 0.094(3) 0.061(2) 0.064(3) -0.015(2) 0.024(2) -0.004(2)
C11 0.075(3) 0.064(2) 0.068(3) -0.005(2) 0.020(2) 0.0200(19)
C12 0.062(2) 0.069(2) 0.050(2) 0.0016(19) 0.0109(18) 0.0118(19)
C13 0.0378(17) 0.0469(16) 0.049(2) 0.0060(15) 0.0205(16) 0.0084(14)
C14 0.0407(18) 0.0531(17) 0.050(2) -0.0017(15) 0.0218(17) -0.0020(14)
C16 0.048(2) 0.0428(16) 0.055(2) 0.0079(16) 0.0325(17) 0.0062(17)
C17 0.056(2) 0.057(2) 0.074(3) 0.0093(18) 0.040(2) 0.0090(19)
C18 0.087(3) 0.059(2) 0.102(3) 0.009(2) 0.064(3) 0.019(2)
C19 0.120(4) 0.0439(19) 0.097(3) 0.005(2) 0.075(3) 0.013(2)
C20 0.090(3) 0.0448(19) 0.083(3) -0.0029(18) 0.051(2) -0.0052(18)
C21 0.059(2) 0.0449(17) 0.067(2) 0.0087(17) 0.0387(19) 0.0050(17)
C22 0.0417(19) 0.0437(16) 0.043(2) 0.0013(15) 0.0145(16) 0.0000(14)
C23 0.053(2) 0.071(2) 0.062(3) 0.0072(19) 0.0172(19) 0.0097(18)
C24 0.076(3) 0.087(3) 0.062(3) 0.025(2) 0.007(2) 0.026(2)
C25 0.102(3) 0.082(2) 0.046(3) 0.006(2) 0.021(3) 0.002(2)
C26 0.085(3) 0.073(2) 0.064(3) 0.004(2) 0.039(2) 0.007(2)
C27 0.058(2) 0.0615(19) 0.048(2) 0.0073(17) 0.0234(18) 0.0055(16)
C28 0.0492(19) 0.0435(16) 0.048(2) 0.0022(15) 0.0254(17) 0.0058(14)
C29 0.072(2) 0.0623(19) 0.046(2) -0.0013(18) 0.0231(19) -0.0118(18)
C30 0.087(3) 0.066(2) 0.069(3) -0.001(2) 0.028(2) -0.018(2)
C31 0.084(3) 0.066(2) 0.061(3) -0.017(2) 0.016(2) -0.008(2)
C32 0.095(3) 0.080(2) 0.047(2) -0.011(2) 0.030(2) 0.001(2)
C33 0.068(2) 0.061(2) 0.059(3) 0.0024(19) 0.033(2) 0.0011(18)
C34 0.0303(17) 0.0452(16) 0.048(2) 0.0083(15) 0.0167(14) -0.0013(14)
C36 0.047(3) 0.083(2) 0.085(4) 0.006(2) 0.017(2) 0.0014(18)
C37 0.0341(17) 0.0393(15) 0.050(2) 0.0090(16) 0.0135(15) -0.0001(15)
C38 0.042(2) 0.0510(19) 0.063(2) 0.0139(18) 0.0163(18) 0.0022(16)
C39 0.046(2) 0.058(2) 0.100(3) 0.005(2) 0.019(2) -0.0128(19)
C40 0.064(3) 0.049(2) 0.106(3) -0.011(2) 0.008(2) -0.0098(19)
C41 0.073(3) 0.0461(19) 0.085(3) -0.0066(19) 0.026(2) 0.0025(18)
C42 0.052(2) 0.0391(17) 0.066(2) 0.0026(17) 0.0216(18) -0.0003(16)

loop_
_atom_type_symbol
_atom_type_description
_atom_type_scat_dispersion_real
_atom_type_scat_dispersion_imag
_atom_type_scat_source
C C 0.0033 0.0016 'International Tables Vol C Tables 4.2.6.8 and 6.1.1.4'
H H 0.0000 0.0000 'International Tables Vol C Tables 4.2.6.8 and 6.1.1.4'
O O 0.0106 0.0060 'International Tables Vol C Tables 4.2.6.8 and 6.1.1.4'
P P 0.1023 0.0942 'International Tables Vol C Tables 4.2.6.8 and 6.1.1.4'

loop_
_geom_angle_atom_site_label_1
_geom_angle_atom_site_label_2
_geom_angle_atom_site_label_3
_geom_angle
O1 P1 C1 112.60(13)
O1 P1 C7 111.99(13)
C1 P1 C7 109.06(13)
O1 P1 C13 110.69(11)
C1 P1 C13 105.98(13)
C7 P1 C13 106.14(12)
O3 P2 C28 111.89(11)
O3 P2 C22 112.60(12)
C28 P2 C22 108.97(12)
O3 P2 C34 110.79(10)
C28 P2 C34 107.34(13)
C22 P2 C34 104.89(12)
C17 O2 H2A 109.6
C38 O4 H4A 109.9
C6 C1 C2 118.6(3)
C6 C1 P1 122.7(2)
C2 C1 P1 118.7(3)
C3 C2 C1 119.7(4)
C3 C2 H2 120.1
C1 C2 H2 120.1
C4 C3 C2 121.4(4)
C4 C3 H3 119.3
C2 C3 H3 119.3
C3 C4 C5 119.7(4)
C3 C4 H4 120.2
C5 C4 H4 120.2
C4 C5 C6 120.0(4)
C4 C5 H5 120.0
C6 C5 H5 120.0
C5 C6 C1 120.6(3)
C5 C6 H6 119.7
C1 C6 H6 119.7
C8 C7 C12 118.2(3)
C8 C7 P1 117.5(2)
C12 C7 P1 124.3(2)
C7 C8 C9 120.9(3)
C7 C8 H8 119.5
C9 C8 H8 119.5
C10 C9 C8 120.0(3)
C10 C9 H9 120.0
C8 C9 H9 120.0
C9 C10 C11 120.1(3)
C9 C10 H10 120.0
C11 C10 H10 120.0
C10 C11 C12 120.0(3)
C10 C11 H11 120.0
C12 C11 H11 120.0
C7 C12 C11 120.8(3)
C7 C12 H12 119.6
C11 C12 H12 119.6
C14 C13 C16 120.5(2)
C14 C13 P1 118.87(19)
C16 C13 P1 120.59(17)
C13 C14 C15 179.7(3)
C14 C15 H15B 109.2(18)
C14 C15 H15A 113(2)
H15B C15 H15A 136(3)
C21 C16 C17 118.3(3)
C21 C16 C13 119.1(2)
C17 C16 C13 122.4(3)
O2 C17 C18 117.5(3)
O2 C17 C16 123.1(3)
C18 C17 C16 119.3(3)
C19 C18 C17 121.2(3)
C19 C18 H18 119.4
C17 C18 H18 119.4
C18 C19 C20 120.2(3)
C18 C19 H19 119.9
C20 C19 H19 119.9
C21 C20 C19 119.1(3)
C21 C20 H20 120.4
C19 C20 H20 120.4
C20 C21 C16 121.8(3)
C20 C21 H21 119.1
C16 C21 H21 119.1
C27 C22 C23 118.8(3)
C27 C22 P2 121.9(2)
C23 C22 P2 119.3(2)
C24 C23 C22 119.9(3)
C24 C23 H23 120.0
C22 C23 H23 120.0
C25 C24 C23 120.5(3)
C25 C24 H24 119.8
C23 C24 H24 119.8
C24 C25 C26 119.9(3)
C24 C25 H25 120.1
C26 C25 H25 120.1
C25 C26 C27 120.8(3)
C25 C26 H26 119.6
C27 C26 H26 119.6
C26 C27 C22 120.2(3)
C26 C27 H27 119.9
C22 C27 H27 119.9
C29 C28 C33 118.2(3)
C29 C28 P2 123.8(2)
C33 C28 P2 118.0(2)
C28 C29 C30 120.8(3)
C28 C29 H29 119.6
C30 C29 H29 119.6
C31 C30 C29 120.0(3)
C31 C30 H30 120.0
C29 C30 H30 120.0
C30 C31 C32 120.1(3)
C30 C31 H31 120.0
C32 C31 H31 120.0
C31 C32 C33 119.9(3)
C31 C32 H32 120.0
C33 C32 H32 120.0
C32 C33 C28 121.0(3)
C32 C33 H33 119.5
C28 C33 H33 119.5
C35 C34 C37 122.9(2)
C35 C34 P2 118.4(2)
C37 C34 P2 118.33(19)
C34 C35 C36 177.5(3)
C35 C36 H36A 115(2)
C35 C36 H36B 118.9(19)
H36A C36 H36B 126(3)
C42 C37 C38 118.0(3)
C42 C37 C34 119.4(2)
C38 C37 C34 122.6(3)
O4 C38 C39 117.5(3)
O4 C38 C37 122.3(3)
C39 C38 C37 120.1(3)
C40 C39 C38 120.9(3)
C40 C39 H39 119.5
C38 C39 H39 119.5
C39 C40 C41 120.4(3)
C39 C40 H40 119.8
C41 C40 H40 119.8
C42 C41 C40 118.8(3)
C42 C41 H41 120.6
C40 C41 H41 120.6
C41 C42 C37 121.9(3)
C41 C42 H42 119.1
C37 C42 H42 119.1

loop_
_geom_bond_atom_site_label_1
_geom_bond_atom_site_label_2
_geom_bond_distance
P1 O1 1.4919(17)
P1 C1 1.783(3)
P1 C7 1.786(3)
P1 C13 1.796(2)
P2 O3 1.4933(16)
P2 C28 1.786(3)
P2 C22 1.786(3)
P2 C34 1.802(2)
O2 C17 1.366(3)
O2 H2A 0.8071
O4 C38 1.370(3)
O4 H4A 0.8148
C1 C6 1.381(4)
C1 C2 1.387(4)
C2 C3 1.379(5)
C2 H2 0.9300
C3 C4 1.348(5)
C3 H3 0.9300
C4 C5 1.373(5)
C4 H4 0.9300
C5 C6 1.380(4)
C5 H5 0.9300
C6 H6 0.9300
C7 C8 1.373(4)
C7 C12 1.376(3)
C8 C9 1.378(4)
C8 H8 0.9300
C9 C10 1.359(4)
C9 H9 0.9300
C10 C11 1.362(4)
C10 H10 0.9300
C11 C12 1.379(4)
C11 H11 0.9300
C12 H12 0.9300
C13 C14 1.294(3)
C13 C16 1.503(3)
C14 C15 1.297(4)
C15 H15B 0.81(3)
C15 H15A 1.03(4)
C16 C21 1.376(4)
C16 C17 1.396(3)
C17 C18 1.379(4)
C18 C19 1.356(4)
C18 H18 0.9300
C19 C20 1.374(4)
C19 H19 0.9300
C20 C21 1.370(4)
C20 H20 0.9300
C21 H21 0.9300
C22 C27 1.380(3)
C22 C23 1.385(4)
C23 C24 1.384(4)
C23 H23 0.9300
C24 C25 1.356(4)
C24 H24 0.9300
C25 C26 1.363(4)
C25 H25 0.9300
C26 C27 1.371(4)
C26 H26 0.9300
C27 H27 0.9300
C28 C29 1.373(3)
C28 C33 1.383(4)
C29 C30 1.377(4)
C29 H29 0.9300
C30 C31 1.362(4)
C30 H30 0.9300
C31 C32 1.366(4)
C31 H31 0.9300
C32 C33 1.369(4)
C32 H32 0.9300
C33 H33 0.9300
C34 C35 1.290(4)
C34 C37 1.497(3)
C35 C36 1.294(4)
C36 H36A 0.97(3)
C36 H36B 0.94(3)
C37 C42 1.384(3)
C37 C38 1.390(3)
C38 C39 1.372(4)
C39 C40 1.356(4)
C39 H39 0.9300
C40 C41 1.383(4)
C40 H40 0.9300
C41 C42 1.370(4)
C41 H41 0.9300
C42 H42 0.9300

loop_
_geom_hbond_atom_site_label_D
_geom_hbond_atom_site_label_H
_geom_hbond_atom_site_label_A
_geom_hbond_distance_DH
_geom_hbond_distance_HA
_geom_hbond_distance_DA
_geom_hbond_angle_DHA
O4 H4A O3 0.81 1.82 2.624(3) 169.1
O2 H2A O1 0.81 1.82 2.619(3) 169.8
